data_4300778
loop_
_publ_author_name
'Artero, V.'
'Laurencin, D.'
'Villanneau, R.'
'Thouvenot, R.'
'Herson, P.'
'Gouzerh, P.'
'Proust, A.'

_publ_section_title
;
 Synthesis, Characterization, and Photochemical Behavior of
 {Ru(arene)}2+Derivatives of \a-[PW11O39]7-: An Organometallic
 Way to Ruthenium-Substituted Heteropolytungstates
;
_journal_coden_ASTM INOCAJ
_journal_issue 8
_journal_name_full 'Inorganic Chemistry'
_journal_page_first 2826
_journal_page_last 2835
_journal_paper_doi 10.1021/ic0482180
_journal_volume 44
_journal_year 2005
_chemical_formula_moiety '(Cs+)3 (K+)3, C10 H16 O40 P1 Ru1 W11 6-,4(H20)'
_chemical_formula_sum 'C10 H24 Cs3 K3 O44 P Ru W11'
_chemical_formula_weight 3518.68
_space_group_IT_number 14
_symmetry_cell_setting monoclinic
_symmetry_space_group_name_Hall '-P 2yab'
_symmetry_space_group_name_H-M 'P 1 21/a 1'
_atom_sites_solution_hydrogens geom
_atom_sites_solution_primary direct
_audit_creation_date 04-21-07
_audit_creation_method CRYSTALS_ver_12-03-99
_cell_angle_alpha 90
_cell_angle_beta 95.85(2)
_cell_angle_gamma 90
_cell_formula_units_Z 4
_cell_length_a 21.631(6)
_cell_length_b 12.0258(17)
_cell_length_c 21.892(4)
_cell_measurement_reflns_used 223
_cell_measurement_temperature 295
_cell_measurement_theta_max 21.9
_cell_measurement_theta_min 3.2
_cell_volume 5665(2)
_computing_cell_refinement
; 

 Denzo/Scalepack (Otwinowski & Minor, 1996) 

;
_computing_data_collection
; 

 COLLECT (Nonius BV, 1997) 

;
_computing_data_reduction
; 

 Denzo/Scalepack (Otwinowski & Minor, 1996) 

;
_computing_molecular_graphics
; 

 CAMERON (Watkin et al 1996) 

;
_computing_publication_material
; 

 CRYSTALS (Watkin et al 2003) 

;
_computing_structure_refinement
; 

 CRYSTALS (Watkin et al 2003) 

;
_computing_structure_solution
; 

 USER DEFINED STRUCTURE SOLUTION 

;
_diffrn_ambient_temperature 295
_diffrn_measured_fraction_theta_full 0.995
_diffrn_measured_fraction_theta_max 0.911
_diffrn_measurement_device_type
; 

Nonius Kappa CCD 

;
_diffrn_measurement_method \w
_diffrn_radiation_monochromator graphite
_diffrn_radiation_type 'Mo K\a'
_diffrn_radiation_wavelength 0.71073
_diffrn_reflns_av_R_equivalents 0.09
_diffrn_reflns_limit_h_max 15
_diffrn_reflns_limit_h_min -29
_diffrn_reflns_limit_k_max 14
_diffrn_reflns_limit_k_min -16
_diffrn_reflns_limit_l_max 27
_diffrn_reflns_limit_l_min -30
_diffrn_reflns_number 32088
_diffrn_reflns_theta_full 22.803
_diffrn_reflns_theta_max 30.004
_diffrn_reflns_theta_min 2.024
_diffrn_standards_decay_% 0.00
_diffrn_standards_interval_count 0
_diffrn_standards_interval_time 0
_diffrn_standards_number 0
_exptl_absorpt_coefficient_mu 24.734
_exptl_absorpt_correction_T_max 0.372
_exptl_absorpt_correction_T_min 0.182
_exptl_absorpt_correction_type refdelf
_exptl_absorpt_process_details
; 

 DIFABS (Walker & Stuart, 1983) 

;
_exptl_crystal_colour ' red '
_exptl_crystal_density_diffrn 4.125
_exptl_crystal_description ' parallelepiped '
_exptl_crystal_F_000 6028
_exptl_crystal_size_max 0.10
_exptl_crystal_size_mid 0.06
_exptl_crystal_size_min 0.04
_refine_diff_density_max 16.63
_refine_diff_density_min -5.84
_refine_ls_extinction_coef 30.165
_refine_ls_extinction_method 'Larson 1970 Crystallographic Computing eq 22'
_refine_ls_goodness_of_fit_ref 1.0958
_refine_ls_hydrogen_treatment mixed
_refine_ls_matrix_type full
_refine_ls_number_parameters 357
_refine_ls_number_reflns 6377
_refine_ls_number_restraints 0
_refine_ls_R_factor_all 0.1668
_refine_ls_R_factor_gt 0.0820
_refine_ls_shift/su_max 0.002208
_refine_ls_structure_factor_coef F
_refine_ls_weighting_details
;

 Method, part 1, Chebychev polynomial, (Watkin, 1994, Prince, 1982) 

 [weight] = 1.0/[A~0~*T~0~(x)+A~1~*T~1~(x) ... +A~n-1~]*T~n-1~(x)] 

 where A~i~ are the Chebychev coefficients listed below and x= Fcalc/Fmax 

 Method = Robust Weighting (Prince, 1982) 

 W = [weight] * [1-(deltaF/6*sigmaF)^2^]^2^ 

 A~i~ are: 

 0.546 0.476 0.266 

;
_refine_ls_weighting_scheme calc
_refine_ls_wR_factor_all 0.1790
_refine_ls_wR_factor_gt 0.0914
_refine_ls_wR_factor_ref 0.0914
_reflns_limit_h_max 29
_reflns_limit_h_min -29
_reflns_limit_k_max 16
_reflns_limit_k_min 0
_reflns_limit_l_max 30
_reflns_limit_l_min 0
_reflns_number_gt 6377
_reflns_number_total 15053
_reflns_threshold_expression I>3.00u(I)
_cod_data_source_file ic0482180si20041217_101512.cif
_cod_data_source_block CRYSTALS_cif
_cod_depositor_comments
;
The following automatic conversions were performed:
'_symmetry_cell_setting' value 'Monoclinic' changed to 'monoclinic'
according to '/home/saulius/struct/CIF-dictionaries/cif_core.dic'
dictionary named 'cif_core.dic' version 2.4.1 from 2010-06-29.

Automatic conversion script
Id: cif_fix_enum 1527 2010-12-29 10:47:43Z saulius 
;
_cod_original_sg_symbol_H-M 'P 1 21/a 1 '
_cod_original_formula_sum 'C10 H24 Cs3 K3 O44 P1 Ru1 W11'
_cod_database_code 4300778

loop_
_symmetry_equiv_pos_as_xyz
x,y,z
-x,-y,-z
-x+1/2,y+1/2,-z
x+1/2,-y+1/2,z

loop_
_atom_site_label
_atom_site_type_symbol
_atom_site_fract_x
_atom_site_fract_y
_atom_site_fract_z
_atom_site_U_iso_or_equiv
_atom_site_occupancy
_atom_site_adp_type
_atom_site_refinement_flags_posn
_atom_site_refinement_flags_adp
_atom_site_refinement_flags_occupancy
_atom_site_refinement_disorder_assembly
_atom_site_refinement_disorder_group
_atom_site_attached_hydrogens
W1 W 0.15154(7) 0.53521(14) 0.09416(7) 0.0289 1.0000 Uani . . . . . .
W2 W 0.32337(7) 0.55827(13) 0.11882(7) 0.0279 1.0000 Uani . . . . . .
W3 W 0.22480(8) 0.75963(13) 0.19352(7) 0.0316 1.0000 Uani . . . . . .
W4 W 0.15914(7) 0.26555(13) 0.14444(6) 0.0259 1.0000 Uani . . . . . .
W5 W 0.32937(6) 0.28891(12) 0.16878(6) 0.0242 1.0000 Uani . . . . . .
W6 W 0.40001(6) 0.48944(13) 0.26393(7) 0.0262 1.0000 Uani . . . . . .
W7 W 0.29965(7) 0.68470(12) 0.33561(7) 0.0272 1.0000 Uani . . . . . .
W8 W 0.14186(7) 0.67363(13) 0.31023(7) 0.0299 1.0000 Uani . . . . . .
W9 W 0.06907(7) 0.45233(14) 0.21206(7) 0.0296 1.0000 Uani . . . . . .
W10 W 0.24443(7) 0.19554(12) 0.30078(6) 0.0246 1.0000 Uani . . . . . .
W11 W 0.15395(7) 0.37931(12) 0.36534(7) 0.0242 1.0000 Uani . . . . . .
Ru1 Ru 0.28537(14) 0.4970(2) 0.46868(13) 0.0280 1.0000 Uani . . . . . .
P1 P 0.2322(4) 0.4698(7) 0.2419(4) 0.0202(16) 1.0000 Uiso . . . . . .
Cs1 Cs 0.60304(15) 0.5000(3) 0.22882(15) 0.0548(8) 1.0000 Uiso . . . . . .
Cs2 Cs 0.94221(16) 0.3266(3) 0.32620(15) 0.0539(7) 1.0000 Uiso . . . . . .
Cs3 Cs 0.75790(16) 0.4556(3) 0.05754(16) 0.0588(8) 1.0000 Uiso . . . . . .
K1 K 0.9478(3) 0.7033(6) 0.2369(3) 0.0240(15) 1.0000 Uiso . . . . . .
K2 K 0.9787(7) 0.3069(14) 0.0598(7) 0.028(3) 0.5000 Uiso . . . . . .
K3 K 0.6109(9) 0.6403(16) 0.0239(9) 0.041(4) 0.5000 Uiso . . . . . .
K4 K 0.746(2) 0.705(4) 0.005(2) 0.218(16) 1.0000 Uiso . . . . . .
O1 O 0.1269(13) 0.588(2) 0.0273(14) 0.040(7) 1.0000 Uiso . . . . . .
O2 O 0.3505(13) 0.615(3) 0.0547(14) 0.041(7) 1.0000 Uiso . . . . . .
O3 O 0.2167(15) 0.885(3) 0.1576(15) 0.048(8) 1.0000 Uiso . . . . . .
O4 O 0.1359(12) 0.145(2) 0.1039(12) 0.033(6) 1.0000 Uiso . . . . . .
O5 O 0.3637(13) 0.176(2) 0.1343(13) 0.038(6) 1.0000 Uiso . . . . . .
O6 O 0.4774(14) 0.524(3) 0.2737(14) 0.044(7) 1.0000 Uiso . . . . . .
O7 O 0.3428(13) 0.778(2) 0.3805(13) 0.037(6) 1.0000 Uiso . . . . . .
O8 O 0.0849(17) 0.746(3) 0.3430(16) 0.058(9) 1.0000 Uiso . . . . . .
O9 O -0.0083(15) 0.451(3) 0.2131(15) 0.048(8) 1.0000 Uiso . . . . . .
O10 O 0.2368(16) 0.055(3) 0.2945(15) 0.052(8) 1.0000 Uiso . . . . . .
O11 O 0.0944(12) 0.356(2) 0.4093(12) 0.030(6) 1.0000 Uiso . . . . . .
O12 O 0.2388(13) 0.526(2) 0.0883(12) 0.034(6) 1.0000 Uiso . . . . . .
O13 O 0.1699(13) 0.669(2) 0.1379(13) 0.037(6) 1.0000 Uiso . . . . . .
O14 O 0.1442(12) 0.380(2) 0.0776(12) 0.030(6) 1.0000 Uiso . . . . . .
O19 O 0.0769(12) 0.520(2) 0.1342(11) 0.029(5) 1.0000 Uiso . . . . . .
O23 O 0.2861(11) 0.686(2) 0.1524(11) 0.026(5) 1.0000 Uiso . . . . . .
O25 O 0.3394(13) 0.397(2) 0.1068(13) 0.039(7) 1.0000 Uiso . . . . . .
O26 O 0.3889(11) 0.562(2) 0.1765(11) 0.028(5) 1.0000 Uiso . . . . . .
O37 O 0.2782(12) 0.788(2) 0.2583(12) 0.032(6) 1.0000 Uiso . . . . . .
O38 O 0.1585(12) 0.771(2) 0.2431(12) 0.030(6) 1.0000 Uiso . . . . . .
O45 O 0.2482(13) 0.272(2) 0.1312(12) 0.035(6) 1.0000 Uiso . . . . . .
O49 O 0.0786(11) 0.317(2) 0.1645(11) 0.027(5) 1.0000 Uiso . . . . . .
O56 O 0.4009(11) 0.357(2) 0.2143(11) 0.026(5) 1.0000 Uiso . . . . . .
O61 O 0.3879(12) 0.414(2) 0.3280(12) 0.031(6) 1.0000 Uiso . . . . . .
O67 O 0.3599(10) 0.622(2) 0.2868(10) 0.023(5) 1.0000 Uiso . . . . . .
O69 O 0.0915(10) 0.5971(19) 0.2469(10) 0.019(5) 1.0000 Uiso . . . . . .
O71 O 0.2959(11) 0.570(2) 0.3835(11) 0.023(5) 1.0000 Uiso . . . . . .
O78 O 0.2172(11) 0.732(2) 0.3547(11) 0.027(5) 1.0000 Uiso . . . . . .
O101 O 0.2995(12) 0.212(2) 0.3622(12) 0.030(6) 1.0000 Uiso . . . . . .
O111 O 0.2151(10) 0.4006(19) 0.4214(10) 0.022(5) 1.0000 Uiso . . . . . .
O410 O 0.1798(11) 0.2137(19) 0.2189(10) 0.022(5) 1.0000 Uiso . . . . . .
O510 O 0.3052(11) 0.222(2) 0.2374(11) 0.027(5) 1.0000 Uiso . . . . . .
O611 O 0.1449(12) 0.542(2) 0.3541(11) 0.029(5) 1.0000 Uiso . . . . . .
O911 O 0.0969(12) 0.388(2) 0.2833(12) 0.032(6) 1.0000 Uiso . . . . . .
O1000 O 0.3461(13) 0.377(2) 0.4336(13) 0.039(6) 1.0000 Uiso . . . . . .
O1011 O 0.1747(9) 0.2288(17) 0.3422(9) 0.012(4) 1.0000 Uiso . . . . . .
O1110 O 0.2301(9) 0.3912(18) 0.2960(10) 0.017(4) 1.0000 Uiso . . . . . .
O1111 O 0.1773(11) 0.445(2) 0.1899(11) 0.024(5) 1.0000 Uiso . . . . . .
O1256 O 0.2951(11) 0.457(2) 0.2121(10) 0.023(5) 1.0000 Uiso . . . . . .
O1378 O 0.2270(12) 0.594(2) 0.2623(12) 0.030(6) 1.0000 Uiso . . . . . .
O2000 O 0.996(5) 0.474(10) 0.432(5) 0.22(4) 1.0000 Uiso . . . . . .
O2001 O 0.863(3) 0.512(5) 0.252(3) 0.109(17) 1.0000 Uiso . . . . . .
O2002 O 0.543(3) 0.711(5) 0.149(3) 0.105(16) 1.0000 Uiso . . . . . .
O2003 O 0.886(8) 0.578(14) 0.121(7) 0.32(7) 1.0000 Uiso . . . . . .
C1 C 0.259(3) 0.453(5) 0.565(3) 0.062(14) 1.0000 Uiso . . . . . .
C39 C 0.2473(19) 0.645(3) 0.5094(19) 0.035(9) 1.0000 Uiso . . . . . .
C40 C 0.3205(19) 0.653(3) 0.5121(19) 0.033(8) 1.0000 Uiso . . . . . .
C41 C 0.427(2) 0.557(4) 0.537(2) 0.054(12) 1.0000 Uiso . . . . . .
C42 C 0.320(2) 0.470(4) 0.562(2) 0.045(11) 1.0000 Uiso . . . . . .
C43 C 0.222(2) 0.551(4) 0.535(2) 0.041(10) 1.0000 Uiso . . . . . .
C47 C 0.356(2) 0.564(4) 0.536(2) 0.038(9) 1.0000 Uiso . . . . . .
C48 C 0.447(2) 0.645(4) 0.488(2) 0.055(12) 1.0000 Uiso . . . . . .
C51 C 0.153(3) 0.532(5) 0.533(3) 0.059(13) 1.0000 Uiso . . . . . .
C56 C 0.459(4) 0.577(7) 0.600(4) 0.09(2) 1.0000 Uiso . . . . . .

loop_
_atom_site_aniso_label
_atom_site_aniso_U_11
_atom_site_aniso_U_22
_atom_site_aniso_U_33
_atom_site_aniso_U_23
_atom_site_aniso_U_13
_atom_site_aniso_U_12
W1 0.0247(7) 0.0386(9) 0.0224(7) 0.0068(6) -0.0015(5) 0.0061(6)
W2 0.0256(7) 0.0347(8) 0.0239(7) 0.0030(6) 0.0052(5) -0.0014(6)
W3 0.0413(9) 0.0220(8) 0.0321(8) 0.0080(6) 0.0068(6) 0.0045(6)
W4 0.0213(7) 0.0307(8) 0.0246(7) -0.0031(6) -0.0028(5) -0.0036(6)
W5 0.0202(7) 0.0279(8) 0.0244(7) -0.0055(6) 0.0014(5) 0.0016(5)
W6 0.0182(6) 0.0321(8) 0.0279(7) -0.0033(6) 0.0002(5) -0.0024(6)
W7 0.0370(8) 0.0198(7) 0.0250(7) -0.0031(6) 0.0041(6) -0.0042(6)
W8 0.0336(8) 0.0242(7) 0.0336(8) 0.0035(6) 0.0116(6) 0.0086(6)
W9 0.0172(7) 0.0398(9) 0.0317(8) 0.0031(7) 0.0019(5) 0.0036(6)
W10 0.0298(7) 0.0194(7) 0.0239(7) 0.0008(5) -0.0005(5) 0.0007(6)
W11 0.0268(7) 0.0219(7) 0.0248(7) 0.0022(6) 0.0064(5) -0.0016(6)
Ru1 0.0371(16) 0.0238(15) 0.0229(14) -0.0030(11) 0.0020(11) 0.0011(12)

loop_
_atom_type_symbol
_atom_type_scat_dispersion_real
_atom_type_scat_dispersion_imag
_atom_type_scat_Cromer_Mann_a1
_atom_type_scat_Cromer_Mann_b1
_atom_type_scat_Cromer_Mann_a2
_atom_type_scat_Cromer_Mann_b2
_atom_type_scat_Cromer_Mann_a3
_atom_type_scat_Cromer_Mann_b3
_atom_type_scat_Cromer_Mann_a4
_atom_type_scat_Cromer_Mann_b4
_atom_type_scat_Cromer_Mann_c
_atom_type_scat_source
'C   ' 0.0033 0.0016 2.3100 20.8439 1.0200 10.2075 1.5886 0.5687 0.8650 51.6512 0.2156 International_Tables_Vol_IV_Table_2.2B
'H   ' 0.0000 0.0000 0.4930 10.5109 0.3229 26.1257 0.1402 3.1424 0.0408 57.7998 0.0030 International_Tables_Vol_IV_Table_2.2B
'O   ' 0.0106 0.0060 3.0485 13.2771 2.2868 5.7011 1.5463 0.3239 0.8670 32.9089 0.2508 International_Tables_Vol_IV_Table_2.2B
'W   ' -0.8490 6.8722 29.0818 1.7203 15.4300 9.2259 14.4327 0.3217 5.1198 57.0560 9.8875 International_Tables_Vol_IV_Table_2.2B
'Ru  ' -1.2594 0.8363 19.2674 0.8085 12.9182 8.4347 4.8634 24.7997 1.5676 94.2928 5.3787 International_Tables_Vol_IV_Table_2.2B
'Cs  ' -0.3680 2.1192 20.3892 3.5690 19.1062 0.3107 10.6620 24.3879 1.4953 213.9040 3.3352 International_Tables_Vol_IV_Table_2.2B
'K   ' 0.2009 0.2494 8.2186 12.7949 7.4398 0.7748 1.0519 213.1870 0.8659 41.6841 1.4228 International_Tables_Vol_IV_Table_2.2B
'P   ' 0.1023 0.0942 6.4345 1.9067 4.1791 27.1570 1.7800 0.5260 1.4908 68.1645 1.1149 International_Tables_Vol_IV_Table_2.2B

loop_
_geom_angle_atom_site_label_1
_geom_angle_site_symmetry_1
_geom_angle_atom_site_label_2
_geom_angle_site_symmetry_2
_geom_angle_atom_site_label_3
_geom_angle_site_symmetry_3
_geom_angle
_geom_angle_publ_flag
O1111 . W1 . O19 . 71.8(9) yes
O1111 . W1 . O14 . 74.1(10) yes
O19 . W1 . O14 . 86.4(11) yes
O1111 . W1 . O13 . 85.7(10) yes
O19 . W1 . O13 . 89.5(11) yes
O14 . W1 . O13 . 159.7(12) yes
O1111 . W1 . O12 . 83.6(10) yes
O19 . W1 . O12 . 155.2(11) yes
O14 . W1 . O12 . 89.8(11) yes
O13 . W1 . O12 . 85.6(12) yes
O1111 . W1 . O1 . 173.4(12) yes
O19 . W1 . O1 . 103.5(13) yes
O14 . W1 . O1 . 101.3(13) yes
O13 . W1 . O1 . 99.0(14) yes
O12 . W1 . O1 . 101.3(13) yes
O1111 . W1 . W9 . 45.3(6) yes
O19 . W1 . W9 . 26.5(8) yes
O14 . W1 . W9 . 79.5(7) yes
O13 . W1 . W9 . 88.0(8) yes
O12 . W1 . W9 . 128.9(8) yes
O1 . W1 . W9 . 129.8(10) yes
O1256 . W2 . O26 . 71.3(10) yes
O1256 . W2 . O25 . 72.2(10) yes
O26 . W2 . O25 . 88.8(12) yes
O1256 . W2 . O23 . 86.0(9) yes
O26 . W2 . O23 . 92.6(11) yes
O25 . W2 . O23 . 156.4(11) yes
O1256 . W2 . O12 . 83.3(10) yes
O26 . W2 . O12 . 154.4(11) yes
O25 . W2 . O12 . 86.1(12) yes
O23 . W2 . O12 . 82.5(11) yes
O1256 . W2 . O2 . 172.3(11) yes
O26 . W2 . O2 . 104.7(13) yes
O25 . W2 . O2 . 101.4(13) yes
O23 . W2 . O2 . 101.0(12) yes
O12 . W2 . O2 . 100.8(13) yes
O1378 . W3 . O38 . 71.3(10) yes
O1378 . W3 . O37 . 72.3(11) yes
O38 . W3 . O37 . 89.8(11) yes
O1378 . W3 . O23 . 86.6(9) yes
O38 . W3 . O23 . 156.0(11) yes
O37 . W3 . O23 . 92.2(11) yes
O1378 . W3 . O13 . 84.5(10) yes
O38 . W3 . O13 . 87.1(11) yes
O37 . W3 . O13 . 156.3(12) yes
O23 . W3 . O13 . 81.5(11) yes
O1378 . W3 . O3 . 168.9(12) yes
O38 . W3 . O3 . 98.8(13) yes
O37 . W3 . O3 . 103.4(14) yes
O23 . W3 . O3 . 103.9(13) yes
O13 . W3 . O3 . 100.3(14) yes
O1378 . W3 . W8 . 44.6(6) yes
O38 . W3 . W8 . 26.9(8) yes
O37 . W3 . W8 . 78.9(8) yes
O23 . W3 . W8 . 131.0(7) yes
O13 . W3 . W8 . 88.0(8) yes
O3 . W3 . W8 . 125.1(11) yes
O1111 . W4 . O410 . 85.3(9) yes
O1111 . W4 . O49 . 74.3(9) yes
O410 . W4 . O49 . 93.0(10) yes
O1111 . W4 . O45 . 84.4(10) yes
O410 . W4 . O45 . 89.5(11) yes
O49 . W4 . O45 . 158.3(11) yes
O1111 . W4 . O14 . 72.2(9) yes
O410 . W4 . O14 . 157.5(11) yes
O49 . W4 . O14 . 82.1(10) yes
O45 . W4 . O14 . 87.3(11) yes
O1111 . W4 . O4 . 170.7(10) yes
O410 . W4 . O4 . 102.1(12) yes
O49 . W4 . O4 . 99.4(11) yes
O45 . W4 . O4 . 101.1(12) yes
O14 . W4 . O4 . 100.4(12) yes
O1111 . W4 . W9 . 45.7(5) yes
O410 . W4 . W9 . 86.2(7) yes
O49 . W4 . W9 . 28.9(7) yes
O45 . W4 . W9 . 130.2(8) yes
O14 . W4 . W9 . 79.0(7) yes
O4 . W4 . W9 . 128.3(9) yes
O1256 . W5 . O510 . 85.3(10) yes
O1256 . W5 . O56 . 72.7(9) yes
O510 . W5 . O56 . 92.5(11) yes
O1256 . W5 . O45 . 87.1(10) yes
O510 . W5 . O45 . 88.9(11) yes
O56 . W5 . O45 . 159.6(11) yes
O1256 . W5 . O25 . 76.5(10) yes
O510 . W5 . O25 . 161.3(12) yes
O56 . W5 . O25 . 86.3(11) yes
O45 . W5 . O25 . 86.0(12) yes
O1256 . W5 . O5 . 172.0(11) yes
O510 . W5 . O5 . 100.5(12) yes
O56 . W5 . O5 . 101.3(12) yes
O45 . W5 . O5 . 98.5(13) yes
O25 . W5 . O5 . 98.1(13) yes
O1256 . W5 . W6 . 45.7(6) yes
O510 . W5 . W6 . 87.5(8) yes
O56 . W5 . W6 . 27.1(7) yes
O45 . W5 . W6 . 132.8(8) yes
O25 . W5 . W6 . 82.8(9) yes
O5 . W5 . W6 . 128.4(9) yes
O1256 . W6 . O67 . 80.3(9) yes
O1256 . W6 . O61 . 94.8(10) yes
O67 . W6 . O61 . 96.4(11) yes
O1256 . W6 . O56 . 70.7(9) yes
O67 . W6 . O56 . 150.4(10) yes
O61 . W6 . O56 . 92.1(11) yes
O1256 . W6 . O26 . 68.3(9) yes
O67 . W6 . O26 . 83.2(10) yes
O61 . W6 . O26 . 163.0(11) yes
O56 . W6 . O26 . 80.5(10) yes
O1256 . W6 . O6 . 159.5(11) yes
O67 . W6 . O6 . 103.2(12) yes
O61 . W6 . O6 . 104.8(13) yes
O56 . W6 . O6 . 101.9(13) yes
O26 . W6 . O6 . 91.8(12) yes
O1256 . W6 . W5 . 43.7(5) yes
O67 . W6 . W5 . 124.0(7) yes
O61 . W6 . W5 . 91.8(9) yes
O56 . W6 . W5 . 27.1(7) yes
O26 . W6 . W5 . 74.6(7) yes
O6 . W6 . W5 . 127.8(10) yes
O1378 . W7 . O78 . 74.0(9) yes
O1378 . W7 . O71 . 88.6(10) yes
O78 . W7 . O71 . 90.0(10) yes
O1378 . W7 . O67 . 83.3(9) yes
O78 . W7 . O67 . 156.5(10) yes
O71 . W7 . O67 . 95.7(10) yes
O1378 . W7 . O37 . 69.7(10) yes
O78 . W7 . O37 . 82.6(10) yes
O71 . W7 . O37 . 158.3(11) yes
O67 . W7 . O37 . 83.8(10) yes
O1378 . W7 . O7 . 165.8(12) yes
O78 . W7 . O7 . 98.2(12) yes
O71 . W7 . O7 . 103.4(12) yes
O67 . W7 . O7 . 102.6(12) yes
O37 . W7 . O7 . 97.9(12) yes
O1378 . W8 . O611 . 84.1(10) yes
O1378 . W8 . O78 . 73.8(9) yes
O611 . W8 . O78 . 93.6(11) yes
O1378 . W8 . O69 . 84.1(9) yes
O611 . W8 . O69 . 87.3(10) yes
O78 . W8 . O69 . 157.7(10) yes
O1378 . W8 . O38 . 72.6(10) yes
O611 . W8 . O38 . 155.5(11) yes
O78 . W8 . O38 . 87.2(11) yes
O69 . W8 . O38 . 83.0(10) yes
O1378 . W8 . O8 . 172.9(14) yes
O611 . W8 . O8 . 102.0(14) yes
O78 . W8 . O8 . 101.9(14) yes
O69 . W8 . O8 . 99.7(14) yes
O38 . W8 . O8 . 101.8(14) yes
O1378 . W8 . W3 . 46.7(6) yes
O611 . W8 . W3 . 130.7(8) yes
O78 . W8 . W3 . 77.8(7) yes
O69 . W8 . W3 . 84.7(6) yes
O38 . W8 . W3 . 26.1(8) yes
O8 . W8 . W3 . 127.3(12) yes
O1111 . W9 . O911 . 85.0(10) yes
O1111 . W9 . O69 . 84.6(8) yes
O911 . W9 . O69 . 90.0(11) yes
O1111 . W9 . O49 . 73.0(9) yes
O911 . W9 . O49 . 93.4(11) yes
O69 . W9 . O49 . 156.9(10) yes
O1111 . W9 . O19 . 70.4(9) yes
O911 . W9 . O19 . 155.3(11) yes
O69 . W9 . O19 . 85.7(10) yes
O49 . W9 . O19 . 81.8(11) yes
O1111 . W9 . O9 . 169.0(13) yes
O911 . W9 . O9 . 103.4(14) yes
O69 . W9 . O9 . 102.3(13) yes
O49 . W9 . O9 . 99.2(13) yes
O19 . W9 . O9 . 101.2(14) yes
O1111 . W9 . W1 . 43.8(5) yes
O911 . W9 . W1 . 128.8(8) yes
O69 . W9 . W1 . 84.7(6) yes
O49 . W9 . W1 . 75.4(7) yes
O19 . W9 . W1 . 26.6(7) yes
O1111 . W9 . W4 . 44.5(6) yes
O911 . W9 . W4 . 86.3(8) yes
O69 . W9 . W4 . 129.1(6) yes
O49 . W9 . W4 . 28.8(7) yes
O19 . W9 . W4 . 77.8(8) yes
O9 . W9 . W1 . 127.5(11) yes
O9 . W9 . W4 . 128.0(11) yes
W1 . W9 . W4 . 60.05(5) yes
O1110 . W10 . O1011 . 72.7(8) yes
O1110 . W10 . O510 . 84.5(9) yes
O1011 . W10 . O510 . 154.5(9) yes
O1110 . W10 . O410 . 78.1(8) yes
O1011 . W10 . O410 . 84.0(8) yes
O510 . W10 . O410 . 80.1(9) yes
O1110 . W10 . O101 . 90.0(10) yes
O1011 . W10 . O101 . 97.2(10) yes
O510 . W10 . O101 . 94.1(11) yes
O410 . W10 . O101 . 167.1(11) yes
O1110 . W10 . O10 . 165.7(12) yes
O1011 . W10 . O10 . 100.1(13) yes
O510 . W10 . O10 . 99.5(13) yes
O410 . W10 . O10 . 89.1(13) yes
O101 . W10 . O10 . 103.3(14) yes
O1110 . W10 . W11 . 44.5(5) yes
O1011 . W10 . W11 . 29.1(6) yes
O510 . W10 . W11 . 129.0(7) yes
O410 . W10 . W11 . 85.8(6) yes
O101 . W10 . W11 . 89.1(8) yes
O10 . W10 . W11 . 129.2(11) yes
O1110 . W11 . O1011 . 72.2(8) yes
O1110 . W11 . O911 . 80.3(9) yes
O1011 . W11 . O911 . 87.2(9) yes
O1110 . W11 . O611 . 85.8(9) yes
O1011 . W11 . O611 . 155.6(9) yes
O911 . W11 . O611 . 78.6(10) yes
O1110 . W11 . O111 . 85.1(9) yes
O1011 . W11 . O111 . 98.2(10) yes
O911 . W11 . O111 . 162.1(10) yes
O611 . W11 . O111 . 90.0(11) yes
O1110 . W11 . O11 . 172.1(10) yes
O1011 . W11 . O11 . 101.7(10) yes
O911 . W11 . O11 . 94.6(11) yes
O611 . W11 . O11 . 99.2(11) yes
O111 . W11 . O11 . 101.0(11) yes
O1110 . W11 . W10 . 45.0(5) yes
O1011 . W11 . W10 . 28.1(6) yes
O911 . W11 . W10 . 89.3(7) yes
O611 . W11 . W10 . 130.8(7) yes
O111 . W11 . W10 . 87.7(7) yes
O11 . W11 . W10 . 129.5(9) yes
C47 . Ru1 . C43 . 83.3(16) yes
C47 . Ru1 . C42 . 41.5(17) yes
C43 . Ru1 . C42 . 65.9(17) yes
C47 . Ru1 . C40 . 36.9(15) yes
C43 . Ru1 . C40 . 70.9(15) yes
C42 . Ru1 . C40 . 69.2(17) yes
C47 . Ru1 . C39 . 71.8(16) yes
C43 . Ru1 . C39 . 37.3(16) yes
C42 . Ru1 . C39 . 81.1(17) yes
C40 . Ru1 . C39 . 42.2(15) yes
C47 . Ru1 . C1 . 72.0(19) yes
C43 . Ru1 . C1 . 39.7(18) yes
C42 . Ru1 . C1 . 35.3(19) yes
C40 . Ru1 . C1 . 84.8(18) yes
C39 . Ru1 . C1 . 71.2(18) yes
C47 . Ru1 . O1000 . 94.5(14) yes
C43 . Ru1 . O1000 . 151.9(14) yes
C42 . Ru1 . O1000 . 94.0(15) yes
C40 . Ru1 . O1000 . 122.0(13) yes
C39 . Ru1 . O1000 . 164.1(13) yes
C47 . Ru1 . O111 . 165.1(13) yes
C43 . Ru1 . O111 . 91.2(13) yes
C42 . Ru1 . O111 . 123.7(14) yes
C40 . Ru1 . O111 . 152.1(12) yes
C39 . Ru1 . O111 . 111.5(13) yes
C47 . Ru1 . O71 . 108.3(13) yes
C43 . Ru1 . O71 . 126.7(13) yes
C42 . Ru1 . O71 . 149.2(14) yes
C40 . Ru1 . O71 . 87.8(12) yes
C39 . Ru1 . O71 . 95.7(12) yes
C1 . Ru1 . O1000 . 113.0(17) yes
C1 . Ru1 . O111 . 95.0(16) yes
O1000 . Ru1 . O111 . 83.8(10) yes
C1 . Ru1 . O71 . 166.3(16) yes
O1000 . Ru1 . O71 . 80.7(10) yes
O111 . Ru1 . O71 . 86.1(9) yes
O1378 . P1 . O1256 . 107.7(14) yes
O1378 . P1 . O1111 . 108.4(14) yes
O1256 . P1 . O1111 . 107.3(13) yes
O1378 . P1 . O1110 . 111.2(13) yes
O1256 . P1 . O1110 . 110.9(13) yes
O1111 . P1 . O1110 . 111.1(13) yes
O6 . Cs1 . O38 4_565 104.0(8) yes
K4 . K3 . K2 3_655 106.9(10) yes
W6 . O6 . Cs1 . 147.2(16) yes
W1 . O12 . W2 . 151.5(16) yes
W1 . O13 . W3 . 151.1(17) yes
W1 . O14 . W4 . 121.9(13) yes
W9 . O19 . W1 . 126.9(13) yes
W3 . O23 . W2 . 154.2(14) yes
W5 . O25 . W2 . 122.5(15) yes
W2 . O26 . W6 . 129.8(13) yes
W3 . O37 . W7 . 127.3(14) yes
Cs1 4_465 O38 . W3 . 109.0(11) yes
Cs1 4_465 O38 . W8 . 121.9(11) yes
W3 . O38 . W8 . 127.0(14) yes
W5 . O45 . W4 . 145.4(15) yes
W4 . O49 . W9 . 122.3(13) yes
W5 . O56 . W6 . 125.8(13) yes
W6 . O67 . W7 . 145.9(13) yes
W8 . O69 . W9 . 144.9(13) yes
W7 . O71 . Ru1 . 152.5(14) yes
W8 . O78 . W7 . 121.7(13) yes
W11 . O111 . Ru1 . 153.5(14) yes
W4 . O410 . W10 . 151.9(13) yes
W5 . O510 . W10 . 152.9(14) yes
W8 . O611 . W11 . 155.3(15) yes
W9 . O911 . W11 . 153.1(15) yes
W10 . O1011 . W11 . 122.8(10) yes
P1 . O1110 . W10 . 129.6(12) yes
P1 . O1110 . W11 . 128.3(12) yes
W10 . O1110 . W11 . 90.5(7) yes
P1 . O1111 . W9 . 120.8(12) yes
P1 . O1111 . W4 . 123.3(13) yes
W9 . O1111 . W4 . 89.8(8) yes
P1 . O1111 . W1 . 129.5(13) yes
W9 . O1111 . W1 . 90.8(8) yes
W4 . O1111 . W1 . 91.8(8) yes
P1 . O1256 . W2 . 125.5(13) yes
P1 . O1256 . W6 . 125.9(13) yes
W2 . O1256 . W6 . 90.4(8) yes
P1 . O1256 . W5 . 124.6(13) yes
W2 . O1256 . W5 . 88.7(7) yes
W6 . O1256 . W5 . 90.5(8) yes
P1 . O1378 . W3 . 125.9(14) yes
P1 . O1378 . W8 . 125.7(14) yes
W3 . O1378 . W8 . 88.7(9) yes
P1 . O1378 . W7 . 124.4(14) yes
W3 . O1378 . W7 . 90.7(9) yes
W8 . O1378 . W7 . 90.4(9) yes
C43 . C1 . C42 . 110(5) yes
C43 . C1 . Ru1 . 67(3) yes
C42 . C1 . Ru1 . 66(3) yes
C43 . C39 . C40 . 118(4) yes
C43 . C39 . Ru1 . 72(2) yes
C40 . C39 . Ru1 . 69(2) yes
C47 . C40 . Ru1 . 70(2) yes
C47 . C40 . C39 . 119(4) yes
Ru1 . C40 . C39 . 68(2) yes
C56 . C41 . C48 . 112(5) yes
C56 . C41 . C47 . 113(5) yes
C48 . C41 . C47 . 107(4) yes
C47 . C42 . C1 . 132(5) yes
C47 . C42 . Ru1 . 70(2) yes
C1 . C42 . Ru1 . 79(3) yes
C51 . C43 . C39 . 123(4) yes
C51 . C43 . Ru1 . 128(3) yes
C39 . C43 . Ru1 . 71(2) yes
C51 . C43 . C1 . 112(4) yes
C39 . C43 . C1 . 126(4) yes
Ru1 . C43 . C1 . 73(3) yes
C40 . C47 . Ru1 . 73(2) yes
C40 . C47 . C42 . 116(4) yes
Ru1 . C47 . C42 . 68(2) yes
C40 . C47 . C41 . 125(4) yes
Ru1 . C47 . C41 . 129(3) yes
C42 . C47 . C41 . 119(4) yes

loop_
_geom_bond_atom_site_label_1
_geom_bond_site_symmetry_1
_geom_bond_atom_site_label_2
_geom_bond_site_symmetry_2
_geom_bond_distance
_geom_bond_publ_flag
W1 . O1111 . 2.38(2) yes
W1 . O19 . 1.92(2) yes
W1 . O14 . 1.91(3) yes
W1 . O13 . 1.89(3) yes
W1 . O12 . 1.91(3) yes
W1 . O1 . 1.63(3) yes
W1 . W9 . 3.432(2) yes
W2 . O1256 . 2.51(2) yes
W2 . O26 . 1.80(3) yes
W2 . O25 . 1.99(3) yes
W2 . O23 . 1.91(2) yes
W2 . O12 . 1.92(3) yes
W2 . O2 . 1.71(3) yes
W3 . O1378 . 2.49(3) yes
W3 . O38 . 1.89(3) yes
W3 . O37 . 1.77(3) yes
W3 . O23 . 1.90(2) yes
W3 . O13 . 1.95(3) yes
W3 . O3 . 1.70(3) yes
W3 . W8 . 3.428(2) yes
W4 . O1111 . 2.39(2) yes
W4 . O410 . 1.76(2) yes
W4 . O49 . 1.94(2) yes
W4 . O45 . 1.98(3) yes
W4 . O14 . 2.01(3) yes
W4 . O4 . 1.75(3) yes
W4 . W9 . 3.409(2) yes
W5 . O1256 . 2.38(2) yes
W5 . O510 . 1.83(2) yes
W5 . O56 . 1.93(2) yes
W5 . O45 . 1.87(3) yes
W5 . O25 . 1.91(3) yes
W5 . O5 . 1.76(3) yes
W5 . W6 . 3.441(2) yes
W6 . O1256 . 2.46(2) yes
W6 . O67 . 1.90(2) yes
W6 . O61 . 1.71(3) yes
W6 . O56 . 1.93(2) yes
W6 . O26 . 2.09(3) yes
W6 . O6 . 1.72(3) yes
W7 . O1378 . 2.39(3) yes
W7 . O78 . 1.96(2) yes
W7 . O71 . 1.74(2) yes
W7 . O67 . 1.92(2) yes
W7 . O37 . 2.11(3) yes
W7 . O7 . 1.71(3) yes
W8 . O1378 . 2.41(3) yes
W8 . O611 . 1.85(3) yes
W8 . O78 . 1.94(2) yes
W8 . O69 . 1.91(2) yes
W8 . O38 . 1.94(3) yes
W8 . O8 . 1.73(4) yes
W9 . O1111 . 2.44(2) yes
W9 . O911 . 1.79(3) yes
W9 . O69 . 1.94(2) yes
W9 . O49 . 1.95(2) yes
W9 . O19 . 1.91(3) yes
W9 . O9 . 1.68(3) yes
W10 . O1110 . 2.37(2) yes
W10 . O1011 . 1.881(19) yes
W10 . O510 . 2.03(2) yes
W10 . O410 . 2.17(2) yes
W10 . O101 . 1.71(3) yes
W10 . O10 . 1.71(3) yes
W10 . W11 . 3.358(2) yes
W11 . O1110 . 2.36(2) yes
W11 . O1011 . 1.94(2) yes
W11 . O911 . 2.08(3) yes
W11 . O611 . 1.98(3) yes
W11 . O111 . 1.73(2) yes
W11 . O11 . 1.71(2) yes
Ru1 . C47 . 2.16(4) yes
Ru1 . C43 . 2.20(4) yes
Ru1 . C42 . 2.14(5) yes
Ru1 . C40 . 2.20(4) yes
Ru1 . C39 . 2.19(4) yes
Ru1 . C1 . 2.29(6) yes
Ru1 . O1000 . 2.14(3) yes
Ru1 . O111 . 2.10(2) yes
Ru1 . O71 . 2.10(2) yes
P1 . O1378 . 1.57(3) yes
P1 . O1256 . 1.58(2) yes
P1 . O1111 . 1.59(2) yes
P1 . O1110 . 1.52(2) yes
Cs1 . O6 . 3.00(3) yes
Cs1 . O38 4_565 3.01(3) yes
Cs2 . O2000 . 3.06(12) yes
K2 . K3 3_645 3.22(3) yes
K3 . K4 . 3.10(5) yes
C1 . C43 . 1.53(7) yes
C1 . C42 . 1.35(7) yes
C39 . C43 . 1.40(6) yes
C39 . C40 . 1.58(6) yes
C40 . C47 . 1.38(6) yes
C41 . C56 . 1.49(9) yes
C41 . C48 . 1.60(7) yes
C41 . C47 . 1.54(7) yes
C42 . C47 . 1.52(6) yes
C43 . C51 . 1.50(7) yes
